data_7129080
loop_
_publ_author_name
'Guo, Zhifang'
'Blair, Victoria L.'
'Deacon, Glen B.'
'Junk, Peter C.'

_publ_section_title
;
 A simple one-pot route to stable formamidinatoiodidolanthanoid(III)
 complexes from lanthanoid metals.
;
_journal_issue 87
_journal_name_full 'Chemical communications (Cambridge, England)'
_journal_page_first 11513
_journal_page_last 11516
_journal_paper_doi 10.1039/d1cc04080d
_journal_volume 57
_journal_year 2021
_chemical_formula_moiety 'C37 H59 I2 Lu N2 O3, 2(C4 H8 O)'
_chemical_formula_sum 'C45 H75 I2 Lu N2 O5'
_chemical_formula_weight 1152.84
_space_group_crystal_system triclinic
_space_group_IT_number 2
_space_group_name_Hall '-P 1'
_space_group_name_H-M_alt 'P -1'
_atom_sites_solution_hydrogens mixed
_audit_creation_date 2021-09-06
_audit_creation_method
;
Olex2 1.3
(compiled 2020.11.12 svn.r5f609507 for OlexSys, GUI svn.r6272)
;
_audit_update_record
;
2021-10-04 deposited with the CCDC.	2021-10-08 downloaded from the CCDC.
;
_cell_angle_alpha 99.391(2)
_cell_angle_beta 106.182(3)
_cell_angle_gamma 97.937(2)
_cell_formula_units_Z 2
_cell_length_a 11.6323(3)
_cell_length_b 13.4896(3)
_cell_length_c 16.2376(5)
_cell_measurement_reflns_used 14797
_cell_measurement_temperature 122.99(10)
_cell_measurement_theta_max 30.0900
_cell_measurement_theta_min 2.5110
_cell_volume 2368.45(12)
_computing_cell_refinement 'CrysAlisPro 1.171.39.46 (Rigaku OD, 2018)'
_computing_data_collection 'CrysAlisPro 1.171.39.46 (Rigaku OD, 2018)'
_computing_data_reduction 'CrysAlisPro 1.171.39.46 (Rigaku OD, 2018)'
_computing_molecular_graphics 'Olex2 1.3 (Dolomanov et al., 2009)'
_computing_publication_material 'Olex2 1.3 (Dolomanov et al., 2009)'
_computing_structure_refinement 'SHELXL 2018/3 (Sheldrick, 2015)'
_computing_structure_solution 'SHELXT 2018/2 (Sheldrick, 2018)'
_diffrn_ambient_environment N~2~
_diffrn_ambient_temperature 122.99(10)
_diffrn_detector 'CCD plate'
_diffrn_detector_type HyPix
_diffrn_measured_fraction_theta_full 0.999
_diffrn_measured_fraction_theta_max 0.999
_diffrn_measurement_details
;
List of Runs (angles in degrees, time in seconds):

  # Type    Start    End  Width  t~exp~   \w     \q     \k     \f   Frames
#--------------------------------------------------------------------------
  1  \w    -17.00  39.00   0.50    1.77    --    4.01-102.00-107.00  112
  2  \w    -17.00  30.00   0.50    1.77    --   -5.11-102.00-107.00   94
  3  \w     -9.00  77.00   0.50    1.77    --    4.01  38.00   0.00  172
  4  \w    -26.00  38.00   0.50    1.77    --    4.01 -99.00 -60.00  128
  5  \w    -69.00  27.00   0.50    1.77    --    4.01 -77.00-180.00  192
  6  \w    -26.00  38.00   0.50    1.77    --    4.01 -99.00  90.00  128
  7  \w     -9.00  77.00   0.50    1.77    --    4.01  38.00 -90.00  172
  8  \w    -26.00  28.00   0.50    1.77    --   -5.11 -99.00-150.00  108
  9  \w    -77.00 -15.00   0.50    1.77    --   -5.11 -57.00 -90.00  124
 10  \w    -24.00  20.00   0.50    1.77    --   -5.11 -99.00  30.00   88
;
_diffrn_measurement_device 'four-circle diffractometer'
_diffrn_measurement_device_type 'XtaLAB Synergy, Dualflex, HyPix'
_diffrn_measurement_method '\w scans'
_diffrn_orient_matrix_type 'CrysAlisPro convention (1999,Acta A55,543-557)'
_diffrn_orient_matrix_UB_11 -0.0600188000
_diffrn_orient_matrix_UB_12 0.0019910000
_diffrn_orient_matrix_UB_13 -0.0249139000
_diffrn_orient_matrix_UB_21 -0.0202555000
_diffrn_orient_matrix_UB_22 -0.0040815000
_diffrn_orient_matrix_UB_23 0.0368857000
_diffrn_orient_matrix_UB_31 0.0132615000
_diffrn_orient_matrix_UB_32 0.0541345000
_diffrn_orient_matrix_UB_33 0.0135988000
_diffrn_radiation_monochromator mirror
_diffrn_radiation_probe x-ray
_diffrn_radiation_type 'Mo K\a'
_diffrn_radiation_wavelength 0.71073
_diffrn_reflns_av_R_equivalents 0.1019
_diffrn_reflns_av_unetI/netI 0.0592
_diffrn_reflns_Laue_measured_fraction_full 0.999
_diffrn_reflns_Laue_measured_fraction_max 0.999
_diffrn_reflns_limit_h_max 13
_diffrn_reflns_limit_h_min -13
_diffrn_reflns_limit_k_max 15
_diffrn_reflns_limit_k_min -16
_diffrn_reflns_limit_l_max 19
_diffrn_reflns_limit_l_min -19
_diffrn_reflns_number 42943
_diffrn_reflns_point_group_measured_fraction_full 0.999
_diffrn_reflns_point_group_measured_fraction_max 0.999
_diffrn_reflns_theta_full 24.999
_diffrn_reflns_theta_max 24.999
_diffrn_reflns_theta_min 2.526
_diffrn_source 'micro-focus sealed X-ray tube'
_diffrn_source_type 'PhotonJet (Mo) X-ray Source'
_diffrn_standards_number 0
_exptl_absorpt_coefficient_mu 3.431
_exptl_absorpt_correction_T_max 1.00000
_exptl_absorpt_correction_T_min 0.46256
_exptl_absorpt_correction_type multi-scan
_exptl_absorpt_process_details
;
CrysAlisPro 1.171.39.46 (Rigaku Oxford Diffraction, 2018)
Empirical absorption correction using spherical harmonics,
 implemented in SCALE3 ABSPACK scaling algorithm.
;
_exptl_crystal_colour colourless
_exptl_crystal_colour_primary colourless
_exptl_crystal_density_diffrn 1.617
_exptl_crystal_description block
_exptl_crystal_F_000 1152
_exptl_crystal_size_max 0.2
_exptl_crystal_size_mid 0.18
_exptl_crystal_size_min 0.1
_refine_diff_density_max 2.938
_refine_diff_density_min -2.575
_refine_diff_density_rms 0.185
_refine_ls_extinction_method none
_refine_ls_goodness_of_fit_ref 1.062
_refine_ls_hydrogen_treatment mixed
_refine_ls_matrix_type full
_refine_ls_number_parameters 528
_refine_ls_number_reflns 8330
_refine_ls_number_restraints 14
_refine_ls_restrained_S_all 1.061
_refine_ls_R_factor_all 0.0632
_refine_ls_R_factor_gt 0.0492
_refine_ls_shift/su_max 0.000
_refine_ls_shift/su_mean 0.000
_refine_ls_structure_factor_coef Fsqd
_refine_ls_weighting_details 'w=1/[\s^2^(Fo^2^)+(0.0879P)^2^+1.4400P] where P=(Fo^2^+2Fc^2^)/3'
_refine_ls_weighting_scheme calc
_refine_ls_wR_factor_gt 0.1282
_refine_ls_wR_factor_ref 0.1391
_reflns_Friedel_coverage 0.000
_reflns_number_gt 6900
_reflns_number_total 8330
_reflns_threshold_expression 'I > 2\s(I)'
_cod_data_source_file d1cc04080d2.cif
_cod_data_source_block 1_CCDC1
_cod_depositor_comments 'Adding full bibliography for 7129070--7129084.cif.'
_cod_database_code 7129080
_shelx_shelxl_version_number 2018/3
_chemical_oxdiff_formula LuICHNO
_shelx_space_group_comment
;
The symmetry employed for this shelxl refinement is uniquely defined
by the following loop, which should always be used as a source of
symmetry information in preference to the above space-group names.
They are only intended as comments.
;
_shelx_estimated_absorpt_t_max 0.725
_shelx_estimated_absorpt_t_min 0.547
_reflns_odcompleteness_completeness 99.89
_reflns_odcompleteness_iscentric 1
_reflns_odcompleteness_theta 25.97
_olex2_refinement_description
;
1. Restrained distances
 I2-Lu1 \\sim Lu1-I2A
 with sigma of 0.02
 I1A-Lu1 \\sim Lu1-I1
 with sigma of 0.02
2. Rigid bond restraints
 I1A, I1
 with sigma for 1-2 distances of 0.001 and sigma for 1-3 distances of 0.001
 I2A, I2
 with sigma for 1-2 distances of 0.001 and sigma for 1-3 distances of 0.001
3. Uiso/Uaniso restraints and constraints
I1A \\sim I1: within 2A with sigma of 0.001 and sigma for terminal atoms of
0.002 within 2A
I2A \\sim I2: within 2A with sigma of 0.001 and sigma for terminal atoms of
0.002 within 2A
4. Others
 Sof(I1A)=1-FVAR(1)
 Sof(I1)=FVAR(1)
 Sof(I2)=1-FVAR(2)
 Sof(I2A)=FVAR(2)
5.a Ternary CH refined with riding coordinates:
 C16(H16), C23(H23), C10(H10), C2(H2)
5.b Secondary CH2 refined with riding coordinates:
 C37(H37A,H37B), C30(H30A,H30B), C29(H29A,H29B), C36(H36A,H36B), C31(H31A,
 H31B), C26(H26A,H26B), C34(H34A,H34B), C35(H35A,H35B), C43(H43A,H43B),
 C45(H45A,H45B), C33(H33A,H33B), C42(H42A,H42B), C32(H32A,H32B), C39(H39A,H39B),
  C44(H44A,H44B), C27(H27A,H27B), C28(H28A,H28B), C40(H40A,H40B), C38(H38A,
 H38B), C41(H41A,H41B)
5.c Aromatic/amide H refined with riding coordinates:
 C6(H6), C5(H5), C21(H21), C7(H7), C19(H19), C20(H20)
5.d Idealised Me refined as rotating group:
 C18(H18A,H18B,H18C), C3(H3A,H3B,H3C), C17(H17A,H17B,H17C), C1(H1A,H1B,H1C),
 C24(H24A,H24B,H24C), C11(H11A,H11B,H11C), C25(H25A,H25B,H25C), C12(H12A,H12B,
 H12C)
;
_olex2_submission_special_instructions 'No special instructions were received'
_oxdiff_exptl_absorpt_empirical_details
;
Empirical correction (ABSPACK) includes:
- Absorption correction using spherical harmonics
- Frame scaling
;
_oxdiff_exptl_absorpt_empirical_full_max 3.227
_oxdiff_exptl_absorpt_empirical_full_min 0.237

loop_
_space_group_symop_operation_xyz
'x, y, z'
'-x, -y, -z'

loop_
_atom_site_label
_atom_site_type_symbol
_atom_site_fract_x
_atom_site_fract_y
_atom_site_fract_z
_atom_site_U_iso_or_equiv
_atom_site_adp_type
_atom_site_occupancy
_atom_site_site_symmetry_order
_atom_site_calc_flag
_atom_site_refinement_flags_posn
_atom_site_refinement_flags_adp
_atom_site_refinement_flags_occupancy
_atom_site_disorder_assembly
_atom_site_disorder_group
Lu1 Lu 0.29563(2) 0.20326(2) 0.33134(2) 0.02878(12) Uani 1 1 d D . . . .
I1 I 0.20101(9) 0.37095(4) 0.41809(8) 0.0326(2) Uani 0.977(4) 1 d D U P A 2
I2 I 0.44005(8) 0.04898(4) 0.28562(7) 0.0347(2) Uani 0.981(3) 1 d D U P A 3
O1 O 0.2546(4) 0.1026(3) 0.4297(3) 0.0343(10) Uani 1 1 d . . . . .
O2 O 0.4660(4) 0.2590(3) 0.4651(3) 0.0357(10) Uani 1 1 d . . . . .
N2 N 0.1973(5) 0.2164(4) 0.1888(3) 0.0292(11) Uani 1 1 d . . . . .
O3 O 0.4374(4) 0.3266(3) 0.3044(3) 0.0337(10) Uani 1 1 d . . . . .
O5 O 0.8225(5) 0.4990(3) 0.2773(4) 0.0497(13) Uani 1 1 d . . . . .
N1 N 0.0966(5) 0.1117(4) 0.2507(3) 0.0298(11) Uani 1 1 d . . . . .
C13 C 0.0983(6) 0.1517(4) 0.1819(4) 0.0274(13) Uani 1 1 d . . . . .
C14 C 0.2055(6) 0.2625(4) 0.1152(4) 0.0315(14) Uani 1 1 d . . . . .
C37 C 0.5083(7) 0.3051(5) 0.2451(5) 0.0358(15) Uani 1 1 d . . . . .
H37A H 0.464227 0.245435 0.196931 0.043 Uiso 1 1 calc R U . . .
H37B H 0.588401 0.291220 0.276737 0.043 Uiso 1 1 calc R U . . .
C30 C 0.4589(7) 0.2887(5) 0.5529(4) 0.0399(16) Uani 1 1 d . . . . .
H30A H 0.387492 0.245937 0.560142 0.048 Uiso 1 1 calc R U . . .
H30B H 0.451642 0.361464 0.565502 0.048 Uiso 1 1 calc R U . . .
C6 C -0.2136(6) -0.1055(5) 0.2341(4) 0.0350(15) Uani 1 1 d . . . . .
H6 H -0.282866 -0.154847 0.229765 0.042 Uiso 1 1 calc R U . . .
C22 C 0.1650(7) 0.3545(5) 0.1066(4) 0.0352(15) Uani 1 1 d . . . . .
C29 C 0.3301(7) 0.0369(6) 0.4718(5) 0.0443(18) Uani 1 1 d . . . . .
H29A H 0.416639 0.072165 0.495336 0.053 Uiso 1 1 calc R U . . .
H29B H 0.323752 -0.027034 0.429576 0.053 Uiso 1 1 calc R U . . .
C9 C -0.0105(6) 0.0393(4) 0.2444(4) 0.0295(14) Uani 1 1 d . . . . .
O4 O 0.5106(7) 0.6921(4) 0.1622(5) 0.074(2) Uani 1 1 d . . . . .
C4 C -0.1158(6) 0.0714(5) 0.2547(4) 0.0321(14) Uani 1 1 d . . . . .
C36 C 0.5242(7) 0.4025(5) 0.2096(5) 0.0426(17) Uani 1 1 d . . . . .
H36A H 0.598411 0.410804 0.190901 0.051 Uiso 1 1 calc R U . . .
H36B H 0.452355 0.402950 0.159777 0.051 Uiso 1 1 calc R U . . .
C5 C -0.2170(7) -0.0008(5) 0.2481(4) 0.0347(15) Uani 1 1 d . . . . .
H5 H -0.289493 0.021009 0.253079 0.042 Uiso 1 1 calc R U . . .
C8 C -0.0062(7) -0.0662(5) 0.2322(5) 0.0351(15) Uani 1 1 d . . . . .
C15 C 0.2565(7) 0.2151(5) 0.0545(4) 0.0358(15) Uani 1 1 d . . . . .
C16 C 0.2890(6) 0.1100(5) 0.0563(4) 0.0355(15) Uani 1 1 d . . . . .
H16 H 0.299421 0.097652 0.116832 0.043 Uiso 1 1 calc R U . . .
C31 C 0.5756(7) 0.2720(6) 0.6126(5) 0.0454(18) Uani 1 1 d . . . . .
H31A H 0.570113 0.199678 0.618330 0.054 Uiso 1 1 calc R U . . .
H31B H 0.597625 0.316823 0.671606 0.054 Uiso 1 1 calc R U . . .
C26 C 0.1463(7) 0.1005(5) 0.4604(5) 0.0376(15) Uani 1 1 d . . . . .
H26A H 0.070227 0.079910 0.410253 0.045 Uiso 1 1 calc R U . . .
H26B H 0.147096 0.168566 0.494645 0.045 Uiso 1 1 calc R U . . .
C21 C 0.1810(7) 0.4003(5) 0.0392(5) 0.0407(17) Uani 1 1 d . . . . .
H21 H 0.152882 0.462239 0.032429 0.049 Uiso 1 1 calc R U . . .
C23 C 0.0989(7) 0.4044(5) 0.1659(5) 0.0384(16) Uani 1 1 d . . . . .
H23 H 0.113357 0.373454 0.218924 0.046 Uiso 1 1 calc R U . . .
C10 C 0.1056(7) -0.1054(5) 0.2177(6) 0.0457(19) Uani 1 1 d . . . . .
H10 H 0.175812 -0.046027 0.239481 0.055 Uiso 1 1 calc R U . . .
C7 C -0.1082(7) -0.1350(5) 0.2267(5) 0.0383(16) Uani 1 1 d . . . . .
H7 H -0.105539 -0.205894 0.217458 0.046 Uiso 1 1 calc R U . . .
C19 C 0.2734(7) 0.2652(5) -0.0115(4) 0.0384(16) Uani 1 1 d . . . . .
H19 H 0.310479 0.234722 -0.051815 0.046 Uiso 1 1 calc R U . . .
C2 C -0.1279(7) 0.1841(5) 0.2707(5) 0.0361(15) Uani 1 1 d . . . . .
H2 H -0.048345 0.226878 0.274760 0.043 Uiso 1 1 calc R U . . .
C18 C 0.4068(7) 0.0989(6) 0.0347(5) 0.0459(18) Uani 1 1 d . . . . .
H18A H 0.395908 0.103474 -0.026562 0.069 Uiso 1 1 calc R U . . .
H18B H 0.426782 0.032339 0.043328 0.069 Uiso 1 1 calc R U . . .
H18C H 0.473344 0.153760 0.073350 0.069 Uiso 1 1 calc R U . . .
C20 C 0.2384(7) 0.3567(5) -0.0196(5) 0.0427(17) Uani 1 1 d . . . . .
H20 H 0.252433 0.390120 -0.064010 0.051 Uiso 1 1 calc R U . . .
C34 C 0.4454(9) 0.4374(5) 0.3283(6) 0.054(2) Uani 1 1 d . . . . .
H34A H 0.473289 0.461320 0.392913 0.065 Uiso 1 1 calc R U . . .
H34B H 0.364878 0.455622 0.304361 0.065 Uiso 1 1 calc R U . . .
C3 C -0.1545(8) 0.2151(5) 0.3574(5) 0.0452(18) Uani 1 1 d . . . . .
H3A H -0.232829 0.174690 0.354559 0.068 Uiso 1 1 calc R U . . .
H3B H -0.158185 0.288056 0.367760 0.068 Uiso 1 1 calc R U . . .
H3C H -0.089529 0.202416 0.405505 0.068 Uiso 1 1 calc R U . . .
C35 C 0.5362(8) 0.4846(5) 0.2890(5) 0.0433(17) Uani 1 1 d . . . . .
H35A H 0.619895 0.499872 0.330656 0.052 Uiso 1 1 calc R U . . .
H35B H 0.515730 0.548540 0.271393 0.052 Uiso 1 1 calc R U . . .
C17 C 0.1848(8) 0.0277(5) -0.0072(5) 0.0462(18) Uani 1 1 d . . . . .
H17A H 0.108476 0.035731 0.005218 0.069 Uiso 1 1 calc R U . . .
H17B H 0.201748 -0.040126 -0.000010 0.069 Uiso 1 1 calc R U . . .
H17C H 0.177347 0.034512 -0.067505 0.069 Uiso 1 1 calc R U . . .
C1 C -0.2260(8) 0.2048(5) 0.1953(5) 0.0456(18) Uani 1 1 d . . . . .
H1A H -0.208484 0.183164 0.140198 0.068 Uiso 1 1 calc R U . . .
H1B H -0.227248 0.278220 0.204900 0.068 Uiso 1 1 calc R U . . .
H1C H -0.305562 0.166416 0.192164 0.068 Uiso 1 1 calc R U . . .
C43 C 0.8799(9) 0.6681(5) 0.3581(5) 0.053(2) Uani 1 1 d . . . . .
H43A H 0.920451 0.737085 0.356619 0.064 Uiso 1 1 calc R U . . .
H43B H 0.818041 0.675227 0.388803 0.064 Uiso 1 1 calc R U . . .
C45 C 0.9012(8) 0.4984(6) 0.3620(6) 0.053(2) Uani 1 1 d . . . . .
H45A H 0.958326 0.451334 0.357125 0.063 Uiso 1 1 calc R U . . .
H45B H 0.853099 0.475793 0.399481 0.063 Uiso 1 1 calc R U . . .
C33 C 0.5935(7) 0.2829(7) 0.4701(6) 0.058(2) Uani 1 1 d . . . . .
H33A H 0.609680 0.344736 0.446466 0.069 Uiso 1 1 calc R U . . .
H33B H 0.615771 0.225106 0.435698 0.069 Uiso 1 1 calc R U . . .
C24 C 0.1425(9) 0.5209(6) 0.1972(6) 0.059(2) Uani 1 1 d . . . . .
H24A H 0.231909 0.537075 0.218529 0.088 Uiso 1 1 calc R U . . .
H24B H 0.110307 0.545665 0.244775 0.088 Uiso 1 1 calc R U . . .
H24C H 0.113233 0.554409 0.148241 0.088 Uiso 1 1 calc R U . . .
C42 C 0.8232(9) 0.6026(5) 0.2665(5) 0.0484(19) Uani 1 1 d . . . . .
H42A H 0.739181 0.612960 0.240575 0.058 Uiso 1 1 calc R U . . .
H42B H 0.872256 0.619530 0.227880 0.058 Uiso 1 1 calc R U . . .
C32 C 0.6654(8) 0.3011(7) 0.5648(6) 0.055(2) Uani 1 1 d . . . . .
H32A H 0.705648 0.374002 0.587233 0.066 Uiso 1 1 calc R U . . .
H32B H 0.728854 0.258509 0.573177 0.066 Uiso 1 1 calc R U . . .
C11 C 0.1402(8) -0.1865(6) 0.2682(6) 0.055(2) Uani 1 1 d . . . . .
H11A H 0.143663 -0.163119 0.329427 0.082 Uiso 1 1 calc R U . . .
H11B H 0.220229 -0.199277 0.265951 0.082 Uiso 1 1 calc R U . . .
H11C H 0.079090 -0.249803 0.242215 0.082 Uiso 1 1 calc R U . . .
C39 C 0.3979(8) 0.6502(6) 0.0143(6) 0.056(2) Uani 1 1 d . . . . .
H39A H 0.329371 0.597430 -0.026801 0.067 Uiso 1 1 calc R U . . .
H39B H 0.452595 0.675714 -0.017944 0.067 Uiso 1 1 calc R U . . .
C25 C -0.0353(8) 0.3805(6) 0.1192(6) 0.057(2) Uani 1 1 d . . . . .
H25A H -0.052114 0.411533 0.067606 0.086 Uiso 1 1 calc R U . . .
H25B H -0.078610 0.408176 0.158779 0.086 Uiso 1 1 calc R U . . .
H25C H -0.063205 0.306090 0.100512 0.086 Uiso 1 1 calc R U . . .
C44 C 0.9715(8) 0.6085(6) 0.4012(6) 0.058(2) Uani 1 1 d . . . . .
H44A H 0.991280 0.625016 0.465859 0.069 Uiso 1 1 calc R U . . .
H44B H 1.047611 0.621058 0.385246 0.069 Uiso 1 1 calc R U . . .
C27 C 0.1560(9) 0.0226(9) 0.5171(8) 0.079(3) Uani 1 1 d . . . . .
H27A H 0.129301 0.045195 0.568729 0.095 Uiso 1 1 calc R U . . .
H27B H 0.104134 -0.044201 0.483552 0.095 Uiso 1 1 calc R U . . .
C28 C 0.2824(10) 0.0137(9) 0.5446(8) 0.079(3) Uani 1 1 d . . . . .
H28A H 0.290127 -0.056309 0.553294 0.095 Uiso 1 1 calc R U . . .
H28B H 0.327695 0.063257 0.600256 0.095 Uiso 1 1 calc R U . . .
C40 C 0.3527(10) 0.7366(8) 0.0598(7) 0.070(3) Uani 1 1 d . . . . .
H40A H 0.350822 0.793865 0.028530 0.084 Uiso 1 1 calc R U . . .
H40B H 0.269625 0.712633 0.062301 0.084 Uiso 1 1 calc R U . . .
C38 C 0.4649(9) 0.6103(6) 0.0895(6) 0.057(2) Uani 1 1 d . . . . .
H38A H 0.409534 0.555946 0.101697 0.068 Uiso 1 1 calc R U . . .
H38B H 0.532756 0.580856 0.076227 0.068 Uiso 1 1 calc R U . . .
C41 C 0.4391(11) 0.7686(7) 0.1472(7) 0.080(3) Uani 1 1 d . . . . .
H41A H 0.492471 0.834739 0.152621 0.096 Uiso 1 1 calc R U . . .
H41B H 0.395141 0.777742 0.191201 0.096 Uiso 1 1 calc R U . . .
C12 C 0.0878(12) -0.1437(11) 0.1226(8) 0.095(4) Uani 1 1 d . . . . .
H12A H 0.021270 -0.203685 0.099601 0.143 Uiso 1 1 calc R U . . .
H12B H 0.163176 -0.162954 0.115283 0.143 Uiso 1 1 calc R U . . .
H12C H 0.067405 -0.089752 0.090578 0.143 Uiso 1 1 calc R U . . .
H13 H 0.029(6) 0.143(4) 0.134(4) 0.012(13) Uiso 1 1 d . . . . .
I1A I 0.160(4) 0.3602(17) 0.382(3) 0.0312(14) Uani 0.023(4) 1 d D U P A 1
I2A I 0.396(4) 0.0392(17) 0.248(3) 0.0330(14) Uani 0.019(3) 1 d D U P A 4

loop_
_atom_site_aniso_label
_atom_site_aniso_U_11
_atom_site_aniso_U_22
_atom_site_aniso_U_33
_atom_site_aniso_U_23
_atom_site_aniso_U_13
_atom_site_aniso_U_12
Lu1 0.03119(18) 0.02104(16) 0.03284(18) 0.00349(11) 0.00979(13) 0.00365(11)
I1 0.0372(4) 0.0255(2) 0.0356(5) 0.0041(2) 0.0126(4) 0.0078(2)
I2 0.0348(4) 0.0273(2) 0.0402(5) 0.0024(2) 0.0101(4) 0.0084(2)
O1 0.036(3) 0.029(2) 0.039(3) 0.0078(19) 0.013(2) 0.0068(19)
O2 0.037(3) 0.032(2) 0.035(2) 0.0004(19) 0.010(2) 0.0079(19)
N2 0.036(3) 0.019(2) 0.031(3) 0.000(2) 0.011(2) 0.004(2)
O3 0.042(3) 0.021(2) 0.036(2) -0.0007(18) 0.015(2) 0.0017(18)
O5 0.057(4) 0.030(2) 0.054(3) 0.001(2) 0.010(3) 0.003(2)
N1 0.028(3) 0.023(2) 0.036(3) 0.004(2) 0.010(2) 0.005(2)
C13 0.030(3) 0.024(3) 0.026(3) 0.000(2) 0.006(3) 0.009(3)
C14 0.037(4) 0.023(3) 0.027(3) 0.005(2) 0.003(3) -0.004(3)
C37 0.040(4) 0.029(3) 0.039(4) 0.002(3) 0.018(3) 0.003(3)
C30 0.047(4) 0.034(3) 0.035(4) 0.001(3) 0.011(3) 0.008(3)
C6 0.033(4) 0.033(3) 0.035(4) 0.008(3) 0.009(3) -0.003(3)
C22 0.046(4) 0.025(3) 0.031(3) 0.005(3) 0.010(3) 0.001(3)
C29 0.038(4) 0.043(4) 0.057(5) 0.023(4) 0.011(4) 0.016(3)
C9 0.034(4) 0.021(3) 0.031(3) 0.004(2) 0.007(3) 0.005(3)
O4 0.079(5) 0.047(3) 0.074(4) 0.004(3) -0.009(4) 0.015(3)
C4 0.035(4) 0.030(3) 0.030(3) 0.005(3) 0.009(3) 0.006(3)
C36 0.049(5) 0.034(3) 0.041(4) 0.001(3) 0.018(4) -0.004(3)
C5 0.039(4) 0.025(3) 0.036(4) -0.007(3) 0.014(3) 0.004(3)
C8 0.039(4) 0.025(3) 0.038(4) 0.008(3) 0.007(3) 0.004(3)
C15 0.035(4) 0.029(3) 0.035(4) 0.002(3) 0.005(3) -0.002(3)
C16 0.037(4) 0.034(3) 0.032(3) 0.002(3) 0.006(3) 0.009(3)
C31 0.043(4) 0.046(4) 0.037(4) 0.005(3) -0.001(3) 0.007(3)
C26 0.036(4) 0.034(3) 0.043(4) 0.008(3) 0.012(3) 0.008(3)
C21 0.054(5) 0.026(3) 0.044(4) 0.013(3) 0.017(4) 0.004(3)
C23 0.049(4) 0.026(3) 0.040(4) 0.008(3) 0.012(3) 0.008(3)
C10 0.033(4) 0.029(3) 0.075(6) 0.013(3) 0.014(4) 0.008(3)
C7 0.043(4) 0.022(3) 0.049(4) 0.010(3) 0.012(3) 0.004(3)
C19 0.050(4) 0.028(3) 0.028(3) -0.004(3) 0.009(3) -0.005(3)
C2 0.036(4) 0.022(3) 0.053(4) 0.006(3) 0.020(3) 0.006(3)
C18 0.045(5) 0.048(4) 0.043(4) 0.000(3) 0.012(4) 0.017(3)
C20 0.055(5) 0.036(4) 0.037(4) 0.011(3) 0.013(4) 0.005(3)
C34 0.069(6) 0.026(3) 0.075(6) 0.002(3) 0.041(5) 0.003(3)
C3 0.044(4) 0.035(4) 0.051(5) 0.001(3) 0.012(4) 0.003(3)
C35 0.058(5) 0.029(3) 0.045(4) 0.004(3) 0.024(4) 0.002(3)
C17 0.053(5) 0.029(3) 0.051(4) 0.000(3) 0.015(4) 0.003(3)
C1 0.054(5) 0.033(4) 0.054(5) 0.011(3) 0.020(4) 0.014(3)
C43 0.091(7) 0.027(3) 0.047(5) 0.008(3) 0.030(5) 0.011(4)
C45 0.055(5) 0.041(4) 0.063(5) 0.011(4) 0.017(4) 0.016(4)
C33 0.032(4) 0.081(6) 0.048(5) 0.000(4) 0.003(4) 0.005(4)
C24 0.076(7) 0.034(4) 0.062(5) 0.000(4) 0.021(5) 0.008(4)
C42 0.067(6) 0.034(4) 0.044(4) 0.003(3) 0.020(4) 0.010(4)
C32 0.043(5) 0.065(5) 0.055(5) 0.019(4) 0.009(4) 0.006(4)
C11 0.058(5) 0.052(5) 0.053(5) 0.014(4) 0.006(4) 0.027(4)
C39 0.055(5) 0.049(5) 0.057(5) -0.001(4) 0.019(4) 0.003(4)
C25 0.052(5) 0.054(5) 0.068(6) 0.005(4) 0.027(5) 0.008(4)
C44 0.050(5) 0.058(5) 0.058(5) 0.001(4) 0.020(4) -0.004(4)
C27 0.045(6) 0.124(9) 0.091(8) 0.072(7) 0.024(5) 0.024(6)
C28 0.085(8) 0.107(8) 0.089(7) 0.072(7) 0.049(7) 0.057(7)
C40 0.073(7) 0.071(6) 0.068(6) 0.015(5) 0.016(5) 0.030(5)
C38 0.057(5) 0.034(4) 0.078(6) 0.007(4) 0.024(5) 0.009(4)
C41 0.098(9) 0.060(6) 0.068(6) -0.006(5) 0.009(6) 0.029(6)
C12 0.105(10) 0.151(11) 0.087(8) 0.071(8) 0.061(8) 0.093(9)
I1A 0.036(2) 0.024(2) 0.036(2) 0.004(2) 0.013(2) 0.009(2)
I2A 0.034(2) 0.026(2) 0.039(2) 0.003(2) 0.012(2) 0.008(2)

loop_
_atom_type_symbol
_atom_type_description
_atom_type_scat_dispersion_real
_atom_type_scat_dispersion_imag
_atom_type_scat_source
C C 0.0033 0.0016 'International Tables Vol C Tables 4.2.6.8 and 6.1.1.4'
H H 0.0000 0.0000 'International Tables Vol C Tables 4.2.6.8 and 6.1.1.4'
I I -0.4742 1.8119 'International Tables Vol C Tables 4.2.6.8 and 6.1.1.4'
Lu Lu -0.4720 5.8584 'International Tables Vol C Tables 4.2.6.8 and 6.1.1.4'
N N 0.0061 0.0033 'International Tables Vol C Tables 4.2.6.8 and 6.1.1.4'
O O 0.0106 0.0060 'International Tables Vol C Tables 4.2.6.8 and 6.1.1.4'

loop_
_geom_angle_atom_site_label_1
_geom_angle_atom_site_label_2
_geom_angle_atom_site_label_3
_geom_angle
_geom_angle_site_symmetry_1
_geom_angle_site_symmetry_3
_geom_angle_publ_flag
O1 Lu1 I1 89.62(11) . . ?
O1 Lu1 I2 85.54(11) . . ?
O1 Lu1 O2 73.59(16) . . ?
O1 Lu1 N1 79.04(17) . . ?
O1 Lu1 I1A 94.3(6) . . ?
O1 Lu1 I2A 90.6(6) . . ?
O2 Lu1 I1 82.10(10) . . ?
O2 Lu1 I2 83.88(10) . . ?
O2 Lu1 I1A 94.1(10) . . ?
O2 Lu1 I2A 96.5(11) . . ?
N2 Lu1 I1 95.51(12) . . ?
N2 Lu1 I2 97.13(12) . . ?
N2 Lu1 O1 136.03(17) . . ?
N2 Lu1 O2 150.38(17) . . ?
N2 Lu1 O3 77.25(17) . . ?
N2 Lu1 N1 57.18(18) . . ?
N2 Lu1 I1A 84.4(9) . . ?
N2 Lu1 I2A 85.4(10) . . ?
O3 Lu1 I1 89.45(10) . . ?
O3 Lu1 I2 87.39(10) . . ?
O3 Lu1 O1 146.60(16) . . ?
O3 Lu1 O2 73.22(16) . . ?
O3 Lu1 N1 134.36(17) . . ?
O3 Lu1 I1A 91.7(5) . . ?
O3 Lu1 I2A 89.6(5) . . ?
N1 Lu1 I1 92.30(12) . . ?
N1 Lu1 I2 99.68(12) . . ?
N1 Lu1 O2 152.05(17) . . ?
N1 Lu1 I1A 82.3(9) . . ?
N1 Lu1 I2A 89.2(9) . . ?
C29 O1 Lu1 127.1(4) . . ?
C29 O1 C26 109.0(5) . . ?
C26 O1 Lu1 123.9(4) . . ?
C30 O2 Lu1 126.4(4) . . ?
C30 O2 C33 107.4(6) . . ?
C33 O2 Lu1 125.7(4) . . ?
C13 N2 Lu1 93.8(4) . . ?
C13 N2 C14 119.8(5) . . ?
C14 N2 Lu1 146.3(4) . . ?
C37 O3 Lu1 124.9(3) . . ?
C37 O3 C34 109.5(5) . . ?
C34 O3 Lu1 124.2(4) . . ?
C45 O5 C42 109.8(6) . . ?
C13 N1 Lu1 91.9(4) . . ?
C13 N1 C9 118.1(5) . . ?
C9 N1 Lu1 149.9(4) . . ?
N2 C13 N1 117.1(6) . . ?
N2 C13 H13 120(3) . . ?
N1 C13 H13 122(3) . . ?
C22 C14 N2 120.0(6) . . ?
C15 C14 N2 119.2(5) . . ?
C15 C14 C22 120.7(6) . . ?
O3 C37 H37A 110.9 . . ?
O3 C37 H37B 110.9 . . ?
O3 C37 C36 104.2(5) . . ?
H37A C37 H37B 108.9 . . ?
C36 C37 H37A 110.9 . . ?
C36 C37 H37B 110.9 . . ?
O2 C30 H30A 110.7 . . ?
O2 C30 H30B 110.7 . . ?
O2 C30 C31 105.3(6) . . ?
H30A C30 H30B 108.8 . . ?
C31 C30 H30A 110.7 . . ?
C31 C30 H30B 110.7 . . ?
C5 C6 H6 120.8 . . ?
C7 C6 H6 120.8 . . ?
C7 C6 C5 118.5(6) . . ?
C14 C22 C23 122.8(6) . . ?
C21 C22 C14 118.9(7) . . ?
C21 C22 C23 118.2(6) . . ?
O1 C29 H29A 110.6 . . ?
O1 C29 H29B 110.6 . . ?
O1 C29 C28 105.8(6) . . ?
H29A C29 H29B 108.7 . . ?
C28 C29 H29A 110.6 . . ?
C28 C29 H29B 110.6 . . ?
C4 C9 N1 121.5(5) . . ?
C4 C9 C8 119.4(6) . . ?
C8 C9 N1 118.9(6) . . ?
C38 O4 C41 108.0(7) . . ?
C9 C4 C2 123.3(6) . . ?
C5 C4 C9 119.7(6) . . ?
C5 C4 C2 117.0(6) . . ?
C37 C36 H36A 111.4 . . ?
C37 C36 H36B 111.4 . . ?
H36A C36 H36B 109.3 . . ?
C35 C36 C37 101.7(6) . . ?
C35 C36 H36A 111.4 . . ?
C35 C36 H36B 111.4 . . ?
C6 C5 H5 119.6 . . ?
C4 C5 C6 120.8(6) . . ?
C4 C5 H5 119.6 . . ?
C9 C8 C10 121.4(6) . . ?
C7 C8 C9 118.8(6) . . ?
C7 C8 C10 119.6(6) . . ?
C14 C15 C16 122.0(6) . . ?
C14 C15 C19 118.3(6) . . ?
C19 C15 C16 119.6(6) . . ?
C15 C16 H16 107.9 . . ?
C15 C16 C18 113.9(6) . . ?
C15 C16 C17 110.0(6) . . ?
C18 C16 H16 107.9 . . ?
C17 C16 H16 107.9 . . ?
C17 C16 C18 109.1(6) . . ?
C30 C31 H31A 111.5 . . ?
C30 C31 H31B 111.5 . . ?
C30 C31 C32 101.6(6) . . ?
H31A C31 H31B 109.3 . . ?
C32 C31 H31A 111.5 . . ?
C32 C31 H31B 111.5 . . ?
O1 C26 H26A 110.8 . . ?
O1 C26 H26B 110.8 . . ?
O1 C26 C27 104.6(6) . . ?
H26A C26 H26B 108.9 . . ?
C27 C26 H26A 110.8 . . ?
C27 C26 H26B 110.8 . . ?
C22 C21 H21 119.4 . . ?
C22 C21 C20 121.1(6) . . ?
C20 C21 H21 119.4 . . ?
C22 C23 H23 107.9 . . ?
C22 C23 C24 113.9(6) . . ?
C24 C23 H23 107.9 . . ?
C25 C23 C22 109.3(6) . . ?
C25 C23 H23 107.9 . . ?
C25 C23 C24 109.7(6) . . ?
C8 C10 H10 107.4 . . ?
C11 C10 C8 112.8(7) . . ?
C11 C10 H10 107.4 . . ?
C12 C10 C8 111.5(7) . . ?
C12 C10 H10 107.4 . . ?
C12 C10 C11 110.2(7) . . ?
C6 C7 C8 122.7(6) . . ?
C6 C7 H7 118.7 . . ?
C8 C7 H7 118.7 . . ?
C15 C19 H19 119.0 . . ?
C20 C19 C15 122.0(7) . . ?
C20 C19 H19 119.0 . . ?
C4 C2 H2 108.1 . . ?
C3 C2 C4 110.7(5) . . ?
C3 C2 H2 108.1 . . ?
C1 C2 C4 111.2(6) . . ?
C1 C2 H2 108.1 . . ?
C1 C2 C3 110.5(6) . . ?
C16 C18 H18A 109.5 . . ?
C16 C18 H18B 109.5 . . ?
C16 C18 H18C 109.5 . . ?
H18A C18 H18B 109.5 . . ?
H18A C18 H18C 109.5 . . ?
H18B C18 H18C 109.5 . . ?
C21 C20 H20 120.6 . . ?
C19 C20 C21 118.7(6) . . ?
C19 C20 H20 120.6 . . ?
O3 C34 H34A 110.6 . . ?
O3 C34 H34B 110.6 . . ?
O3 C34 C35 105.6(6) . . ?
H34A C34 H34B 108.7 . . ?
C35 C34 H34A 110.6 . . ?
C35 C34 H34B 110.6 . . ?
C2 C3 H3A 109.5 . . ?
C2 C3 H3B 109.5 . . ?
C2 C3 H3C 109.5 . . ?
H3A C3 H3B 109.5 . . ?
H3A C3 H3C 109.5 . . ?
H3B C3 H3C 109.5 . . ?
C36 C35 H35A 111.1 . . ?
C36 C35 H35B 111.1 . . ?
C34 C35 C36 103.1(6) . . ?
C34 C35 H35A 111.1 . . ?
C34 C35 H35B 111.1 . . ?
H35A C35 H35B 109.1 . . ?
C16 C17 H17A 109.5 . . ?
C16 C17 H17B 109.5 . . ?
C16 C17 H17C 109.5 . . ?
H17A C17 H17B 109.5 . . ?
H17A C17 H17C 109.5 . . ?
H17B C17 H17C 109.5 . . ?
C2 C1 H1A 109.5 . . ?
C2 C1 H1B 109.5 . . ?
C2 C1 H1C 109.5 . . ?
H1A C1 H1B 109.5 . . ?
H1A C1 H1C 109.5 . . ?
H1B C1 H1C 109.5 . . ?
H43A C43 H43B 109.2 . . ?
C42 C43 H43A 111.2 . . ?
C42 C43 H43B 111.2 . . ?
C44 C43 H43A 111.2 . . ?
C44 C43 H43B 111.2 . . ?
C44 C43 C42 102.6(6) . . ?
O5 C45 H45A 110.4 . . ?
O5 C45 H45B 110.4 . . ?
O5 C45 C44 106.4(6) . . ?
H45A C45 H45B 108.6 . . ?
C44 C45 H45A 110.4 . . ?
C44 C45 H45B 110.4 . . ?
O2 C33 H33A 110.4 . . ?
O2 C33 H33B 110.4 . . ?
O2 C33 C32 106.5(7) . . ?
H33A C33 H33B 108.6 . . ?
C32 C33 H33A 110.4 . . ?
C32 C33 H33B 110.4 . . ?
C23 C24 H24A 109.5 . . ?
C23 C24 H24B 109.5 . . ?
C23 C24 H24C 109.5 . . ?
H24A C24 H24B 109.5 . . ?
H24A C24 H24C 109.5 . . ?
H24B C24 H24C 109.5 . . ?
O5 C42 C43 105.1(6) . . ?
O5 C42 H42A 110.7 . . ?
O5 C42 H42B 110.7 . . ?
C43 C42 H42A 110.7 . . ?
C43 C42 H42B 110.7 . . ?
H42A C42 H42B 108.8 . . ?
C31 C32 H32A 110.4 . . ?
C31 C32 H32B 110.4 . . ?
C33 C32 C31 106.5(7) . . ?
C33 C32 H32A 110.4 . . ?
C33 C32 H32B 110.4 . . ?
H32A C32 H32B 108.6 . . ?
C10 C11 H11A 109.5 . . ?
C10 C11 H11B 109.5 . . ?
C10 C11 H11C 109.5 . . ?
H11A C11 H11B 109.5 . . ?
H11A C11 H11C 109.5 . . ?
H11B C11 H11C 109.5 . . ?
H39A C39 H39B 109.3 . . ?
C40 C39 H39A 111.5 . . ?
C40 C39 H39B 111.5 . . ?
C38 C39 H39A 111.5 . . ?
C38 C39 H39B 111.5 . . ?
C38 C39 C40 101.6(7) . . ?
C23 C25 H25A 109.5 . . ?
C23 C25 H25B 109.5 . . ?
C23 C25 H25C 109.5 . . ?
H25A C25 H25B 109.5 . . ?
H25A C25 H25C 109.5 . . ?
H25B C25 H25C 109.5 . . ?
C43 C44 C45 101.0(7) . . ?
C43 C44 H44A 111.6 . . ?
C43 C44 H44B 111.6 . . ?
C45 C44 H44A 111.6 . . ?
C45 C44 H44B 111.6 . . ?
H44A C44 H44B 109.4 . . ?
C26 C27 H27A 110.4 . . ?
C26 C27 H27B 110.4 . . ?
H27A C27 H27B 108.6 . . ?
C28 C27 C26 106.7(7) . . ?
C28 C27 H27A 110.4 . . ?
C28 C27 H27B 110.4 . . ?
C29 C28 H28A 110.7 . . ?
C29 C28 H28B 110.7 . . ?
C27 C28 C29 105.2(8) . . ?
C27 C28 H28A 110.7 . . ?
C27 C28 H28B 110.7 . . ?
H28A C28 H28B 108.8 . . ?
C39 C40 H40A 110.7 . . ?
C39 C40 H40B 110.7 . . ?
H40A C40 H40B 108.8 . . ?
C41 C40 C39 105.1(8) . . ?
C41 C40 H40A 110.7 . . ?
C41 C40 H40B 110.7 . . ?
O4 C38 C39 107.7(6) . . ?
O4 C38 H38A 110.2 . . ?
O4 C38 H38B 110.2 . . ?
C39 C38 H38A 110.2 . . ?
C39 C38 H38B 110.2 . . ?
H38A C38 H38B 108.5 . . ?
O4 C41 C40 108.6(8) . . ?
O4 C41 H41A 110.0 . . ?
O4 C41 H41B 110.0 . . ?
C40 C41 H41A 110.0 . . ?
C40 C41 H41B 110.0 . . ?
H41A C41 H41B 108.4 . . ?
C10 C12 H12A 109.5 . . ?
C10 C12 H12B 109.5 . . ?
C10 C12 H12C 109.5 . . ?
H12A C12 H12B 109.5 . . ?
H12A C12 H12C 109.5 . . ?
H12B C12 H12C 109.5 . . ?

loop_
_geom_bond_atom_site_label_1
_geom_bond_atom_site_label_2
_geom_bond_distance
_geom_bond_site_symmetry_2
_geom_bond_publ_flag
Lu1 I1 2.9706(5) . ?
Lu1 I2 2.9768(5) . ?
Lu1 O1 2.362(4) . ?
Lu1 O2 2.422(5) . ?
Lu1 N2 2.327(5) . ?
Lu1 O3 2.359(4) . ?
Lu1 N1 2.365(5) . ?
Lu1 I1A 2.954(15) . ?
Lu1 I2A 2.953(16) . ?
O1 C29 1.451(8) . ?
O1 C26 1.477(8) . ?
O2 C30 1.444(8) . ?
O2 C33 1.450(9) . ?
N2 C13 1.312(8) . ?
N2 C14 1.453(8) . ?
O3 C37 1.452(8) . ?
O3 C34 1.464(8) . ?
O5 C45 1.426(10) . ?
O5 C42 1.436(8) . ?
N1 C13 1.320(8) . ?
N1 C9 1.441(8) . ?
C13 H13 0.93(6) . ?
C14 C22 1.402(9) . ?
C14 C15 1.398(10) . ?
C37 H37A 0.9900 . ?
C37 H37B 0.9900 . ?
C37 C36 1.526(9) . ?
C30 H30A 0.9900 . ?
C30 H30B 0.9900 . ?
C30 C31 1.502(10) . ?
C6 H6 0.9500 . ?
C6 C5 1.401(9) . ?
C6 C7 1.371(10) . ?
C22 C21 1.385(9) . ?
C22 C23 1.522(10) . ?
C29 H29A 0.9900 . ?
C29 H29B 0.9900 . ?
C29 C28 1.497(11) . ?
C9 C4 1.397(9) . ?
C9 C8 1.415(8) . ?
O4 C38 1.398(11) . ?
O4 C41 1.422(11) . ?
C4 C5 1.388(9) . ?
C4 C2 1.533(8) . ?
C36 H36A 0.9900 . ?
C36 H36B 0.9900 . ?
C36 C35 1.516(9) . ?
C5 H5 0.9500 . ?
C8 C10 1.532(10) . ?
C8 C7 1.374(10) . ?
C15 C16 1.520(9) . ?
C15 C19 1.401(9) . ?
C16 H16 1.0000 . ?
C16 C18 1.527(10) . ?
C16 C17 1.524(10) . ?
C31 H31A 0.9900 . ?
C31 H31B 0.9900 . ?
C31 C32 1.512(11) . ?
C26 H26A 0.9900 . ?
C26 H26B 0.9900 . ?
C26 C27 1.501(10) . ?
C21 H21 0.9500 . ?
C21 C20 1.407(10) . ?
C23 H23 1.0000 . ?
C23 C24 1.537(10) . ?
C23 C25 1.496(11) . ?
C10 H10 1.0000 . ?
C10 C11 1.503(10) . ?
C10 C12 1.491(14) . ?
C7 H7 0.9500 . ?
C19 H19 0.9500 . ?
C19 C20 1.366(10) . ?
C2 H2 1.0000 . ?
C2 C3 1.530(10) . ?
C2 C1 1.516(10) . ?
C18 H18A 0.9800 . ?
C18 H18B 0.9800 . ?
C18 H18C 0.9800 . ?
C20 H20 0.9500 . ?
C34 H34A 0.9900 . ?
C34 H34B 0.9900 . ?
C34 C35 1.502(10) . ?
C3 H3A 0.9800 . ?
C3 H3B 0.9800 . ?
C3 H3C 0.9800 . ?
C35 H35A 0.9900 . ?
C35 H35B 0.9900 . ?
C17 H17A 0.9800 . ?
C17 H17B 0.9800 . ?
C17 H17C 0.9800 . ?
C1 H1A 0.9800 . ?
C1 H1B 0.9800 . ?
C1 H1C 0.9800 . ?
C43 H43A 0.9900 . ?
C43 H43B 0.9900 . ?
C43 C42 1.514(11) . ?
C43 C44 1.509(12) . ?
C45 H45A 0.9900 . ?
C45 H45B 0.9900 . ?
C45 C44 1.531(11) . ?
C33 H33A 0.9900 . ?
C33 H33B 0.9900 . ?
C33 C32 1.493(12) . ?
C24 H24A 0.9800 . ?
C24 H24B 0.9800 . ?
C24 H24C 0.9800 . ?
C42 H42A 0.9900 . ?
C42 H42B 0.9900 . ?
C32 H32A 0.9900 . ?
C32 H32B 0.9900 . ?
C11 H11A 0.9800 . ?
C11 H11B 0.9800 . ?
C11 H11C 0.9800 . ?
C39 H39A 0.9900 . ?
C39 H39B 0.9900 . ?
C39 C40 1.512(12) . ?
C39 C38 1.480(12) . ?
C25 H25A 0.9800 . ?
C25 H25B 0.9800 . ?
C25 H25C 0.9800 . ?
C44 H44A 0.9900 . ?
C44 H44B 0.9900 . ?
C27 H27A 0.9900 . ?
C27 H27B 0.9900 . ?
C27 C28 1.440(14) . ?
C28 H28A 0.9900 . ?
C28 H28B 0.9900 . ?
C40 H40A 0.9900 . ?
C40 H40B 0.9900 . ?
C40 C41 1.448(14) . ?
C38 H38A 0.9900 . ?
C38 H38B 0.9900 . ?
C41 H41A 0.9900 . ?
C41 H41B 0.9900 . ?
C12 H12A 0.9800 . ?
C12 H12B 0.9800 . ?
C12 H12C 0.9800 . ?

loop_
_geom_torsion_atom_site_label_1
_geom_torsion_atom_site_label_2
_geom_torsion_atom_site_label_3
_geom_torsion_atom_site_label_4
_geom_torsion
_geom_torsion_site_symmetry_1
_geom_torsion_site_symmetry_2
_geom_torsion_site_symmetry_3
_geom_torsion_site_symmetry_4
_geom_torsion_publ_flag
Lu1 O1 C29 C28 164.9(6) . . . . ?
Lu1 O1 C26 C27 177.1(6) . . . . ?
Lu1 O2 C30 C31 156.1(4) . . . . ?
Lu1 O2 C33 C32 -173.3(5) . . . . ?
Lu1 N2 C13 N1 0.2(5) . . . . ?
Lu1 N2 C14 C22 -92.0(9) . . . . ?
Lu1 N2 C14 C15 86.6(8) . . . . ?
Lu1 O3 C37 C36 148.2(4) . . . . ?
Lu1 O3 C34 C35 -173.1(5) . . . . ?
Lu1 N1 C13 N2 -0.1(5) . . . . ?
Lu1 N1 C9 C4 102.4(8) . . . . ?
Lu1 N1 C9 C8 -74.2(10) . . . . ?
O1 C29 C28 C27 26.6(11) . . . . ?
O1 C26 C27 C28 21.7(12) . . . . ?
O2 C30 C31 C32 35.6(7) . . . . ?
O2 C33 C32 C31 7.9(9) . . . . ?
N2 C14 C22 C21 175.8(6) . . . . ?
N2 C14 C22 C23 -6.9(10) . . . . ?
N2 C14 C15 C16 7.9(10) . . . . ?
N2 C14 C15 C19 -174.4(6) . . . . ?
O3 C37 C36 C35 35.5(7) . . . . ?
O3 C34 C35 C36 28.5(9) . . . . ?
O5 C45 C44 C43 29.8(9) . . . . ?
N1 C9 C4 C5 179.9(6) . . . . ?
N1 C9 C4 C2 1.7(10) . . . . ?
N1 C9 C8 C10 -5.3(10) . . . . ?
N1 C9 C8 C7 179.6(6) . . . . ?
C13 N2 C14 C22 89.3(7) . . . . ?
C13 N2 C14 C15 -92.1(8) . . . . ?
C13 N1 C9 C4 -79.5(8) . . . . ?
C13 N1 C9 C8 103.9(7) . . . . ?
C14 N2 C13 N1 179.4(5) . . . . ?
C14 C22 C21 C20 -0.8(11) . . . . ?
C14 C22 C23 C24 136.6(7) . . . . ?
C14 C22 C23 C25 -100.3(8) . . . . ?
C14 C15 C16 C18 -141.9(7) . . . . ?
C14 C15 C16 C17 95.3(8) . . . . ?
C14 C15 C19 C20 -2.0(11) . . . . ?
C37 O3 C34 C35 -6.2(9) . . . . ?
C37 C36 C35 C34 -39.0(8) . . . . ?
C30 O2 C33 C32 14.9(8) . . . . ?
C30 C31 C32 C33 -26.3(8) . . . . ?
C22 C14 C15 C16 -173.5(6) . . . . ?
C22 C14 C15 C19 4.2(10) . . . . ?
C22 C21 C20 C19 2.9(11) . . . . ?
C29 O1 C26 C27 -4.8(8) . . . . ?
C9 N1 C13 N2 -179.2(5) . . . . ?
C9 C4 C5 C6 2.1(10) . . . . ?
C9 C4 C2 C3 -120.7(7) . . . . ?
C9 C4 C2 C1 116.0(7) . . . . ?
C9 C8 C10 C11 137.6(7) . . . . ?
C9 C8 C10 C12 -97.8(9) . . . . ?
C9 C8 C7 C6 -1.1(11) . . . . ?
C4 C9 C8 C10 178.0(7) . . . . ?
C4 C9 C8 C7 3.0(10) . . . . ?
C5 C6 C7 C8 -0.3(11) . . . . ?
C5 C4 C2 C3 61.0(8) . . . . ?
C5 C4 C2 C1 -62.2(8) . . . . ?
C8 C9 C4 C5 -3.5(10) . . . . ?
C8 C9 C4 C2 178.3(6) . . . . ?
C15 C14 C22 C21 -2.8(11) . . . . ?
C15 C14 C22 C23 174.5(6) . . . . ?
C15 C19 C20 C21 -1.4(11) . . . . ?
C16 C15 C19 C20 175.7(7) . . . . ?
C26 O1 C29 C28 -13.1(9) . . . . ?
C26 C27 C28 C29 -29.9(13) . . . . ?
C21 C22 C23 C24 -46.1(9) . . . . ?
C21 C22 C23 C25 77.0(8) . . . . ?
C23 C22 C21 C20 -178.2(7) . . . . ?
C10 C8 C7 C6 -176.2(7) . . . . ?
C7 C6 C5 C4 -0.3(10) . . . . ?
C7 C8 C10 C11 -47.4(10) . . . . ?
C7 C8 C10 C12 77.2(10) . . . . ?
C19 C15 C16 C18 40.5(9) . . . . ?
C19 C15 C16 C17 -82.3(8) . . . . ?
C2 C4 C5 C6 -179.6(6) . . . . ?
C34 O3 C37 C36 -18.6(8) . . . . ?
C45 O5 C42 C43 -15.1(9) . . . . ?
C33 O2 C30 C31 -32.1(7) . . . . ?
C42 O5 C45 C44 -9.5(9) . . . . ?
C42 C43 C44 C45 -37.9(8) . . . . ?
C39 C40 C41 O4 -14.5(13) . . . . ?
C44 C43 C42 O5 33.7(9) . . . . ?
C40 C39 C38 O4 -30.1(10) . . . . ?
C38 O4 C41 C40 -4.5(13) . . . . ?
C38 C39 C40 C41 26.5(11) . . . . ?
C41 O4 C38 C39 22.3(11) . . . . ?
